data_2221621
loop_
_publ_author_name
'Lv, Lu-Ping'
'Yu, Wen-Bo'
'Lu, Zhong-Hao'
'Li, Wei-Wei'
'Hu, Xian-Chao'

_publ_section_title
;
 Methyl <i>N</i>'-[(<i>E</i>)-2-methoxybenzylidene]hydrazinecarboxylate
;
_journal_coeditor_code CI2777
_journal_issue 5
_journal_name_full 'Acta Crystallographica Section E'
_journal_page_first o1085
_journal_paper_doi 10.1107/S1600536809014172
_journal_volume 65
_journal_year 2009
_chemical_formula_iupac 'C10 H12 N2 O3'
_chemical_formula_moiety 'C10 H12 N2 O3'
_chemical_formula_sum 'C10 H12 N2 O3'
_chemical_formula_weight 208.22
_chemical_name_systematic
;
Methyl <i>N</i>'-[(<i>E</i>)-2-methoxybenzylidene]hydrazinecarboxylate
;
_space_group_IT_number 14
_symmetry_cell_setting monoclinic
_symmetry_space_group_name_Hall '-P 2ybc'
_symmetry_space_group_name_H-M 'P 1 21/c 1'
_atom_sites_solution_hydrogens geom
_atom_sites_solution_primary direct
_atom_sites_solution_secondary difmap
_audit_creation_method SHELXL-97
_cell_angle_alpha 90.00
_cell_angle_beta 95.423(12)
_cell_angle_gamma 90.00
_cell_formula_units_Z 8
_cell_length_a 17.221(5)
_cell_length_b 7.442(2)
_cell_length_c 16.611(6)
_cell_measurement_reflns_used 3723
_cell_measurement_temperature 223(2)
_cell_measurement_theta_max 25.0
_cell_measurement_theta_min 1.2
_cell_volume 2119.3(11)
_computing_cell_refinement 'SAINT (Bruker, 2002)'
_computing_data_collection 'SMART (Bruker, 2002)'
_computing_data_reduction 'SAINT (Bruker, 2002)'
_computing_molecular_graphics 'SHELXTL (Sheldrick, 2008)'
_computing_publication_material 'SHELXTL (Sheldrick, 2008)'
_computing_structure_refinement 'SHELXL97 (Sheldrick, 2008)'
_computing_structure_solution 'SHELXS97 (Sheldrick, 2008)'
_diffrn_ambient_temperature 223(2)
_diffrn_measured_fraction_theta_full 0.997
_diffrn_measured_fraction_theta_max 0.997
_diffrn_measurement_device_type 'Bruker SMART CCD area-detector'
_diffrn_measurement_method '\f and \w'
_diffrn_radiation_monochromator graphite
_diffrn_radiation_source 'fine-focus sealed tube'
_diffrn_radiation_type MoK\a
_diffrn_radiation_wavelength 0.71073
_diffrn_reflns_av_R_equivalents 0.0259
_diffrn_reflns_av_sigmaI/netI 0.0260
_diffrn_reflns_limit_h_max 20
_diffrn_reflns_limit_h_min -20
_diffrn_reflns_limit_k_max 8
_diffrn_reflns_limit_k_min -8
_diffrn_reflns_limit_l_max 18
_diffrn_reflns_limit_l_min -19
_diffrn_reflns_number 11064
_diffrn_reflns_theta_full 25.01
_diffrn_reflns_theta_max 25.01
_diffrn_reflns_theta_min 1.19
_diffrn_standards_number 0
_exptl_absorpt_coefficient_mu 0.098
_exptl_absorpt_correction_T_max 0.9892
_exptl_absorpt_correction_T_min 0.9766
_exptl_absorpt_correction_type multi-scan
_exptl_absorpt_process_details '(SADABS; Bruker, 2002)'
_exptl_crystal_colour colourless
_exptl_crystal_density_diffrn 1.305
_exptl_crystal_density_method 'not measured'
_exptl_crystal_description block
_exptl_crystal_F_000 880
_exptl_crystal_size_max 0.24
_exptl_crystal_size_mid 0.21
_exptl_crystal_size_min 0.19
_refine_diff_density_max 0.212
_refine_diff_density_min -0.183
_refine_ls_extinction_method none
_refine_ls_goodness_of_fit_ref 1.083
_refine_ls_hydrogen_treatment constr
_refine_ls_matrix_type full
_refine_ls_number_parameters 271
_refine_ls_number_reflns 3723
_refine_ls_number_restraints 0
_refine_ls_restrained_S_all 1.083
_refine_ls_R_factor_all 0.0557
_refine_ls_R_factor_gt 0.0407
_refine_ls_shift/su_max 0.001
_refine_ls_shift/su_mean 0.000
_refine_ls_structure_factor_coef Fsqd
_refine_ls_weighting_details 'calc w=1/[\s^2^(Fo^2^)+(0.0639P)^2^+0.1492P] where P=(Fo^2^+2Fc^2^)/3'
_refine_ls_weighting_scheme calc
_refine_ls_wR_factor_gt 0.1119
_refine_ls_wR_factor_ref 0.1195
_reflns_number_gt 2834
_reflns_number_total 3723
_reflns_threshold_expression I>2\s(I)
_cod_data_source_file ci2777.cif
_cod_data_source_block I
_cod_original_cell_volume 2119.4(12)
_cod_original_sg_symbol_H-M 'P 21/c'
_cod_database_code 2221621
_cod_database_fobs_code 2221621

loop_
_symmetry_equiv_pos_as_xyz
'x, y, z'
'-x, y+1/2, -z+1/2'
'-x, -y, -z'
'x, -y-1/2, z-1/2'

loop_
_atom_site_type_symbol
_atom_site_label
_atom_site_fract_x
_atom_site_fract_y
_atom_site_fract_z
_atom_site_U_iso_or_equiv
_atom_site_adp_type
_atom_site_calc_flag
_atom_site_refinement_flags
_atom_site_occupancy
_atom_site_disorder_assembly
_atom_site_disorder_group
O O1 0.27964(7) -0.12236(16) 0.66716(7) 0.0579(3) Uani d . 1 . .
O O3 0.41712(7) 0.63135(17) 0.50573(7) 0.0644(4) Uani d . 1 . .
O O2 0.36311(7) 0.49059(17) 0.39394(7) 0.0649(4) Uani d . 1 . .
O O6 0.45355(6) 0.3646(2) 0.82317(7) 0.0676(4) Uani d . 1 . .
O O4 0.06692(7) 0.15183(19) 0.84498(9) 0.0716(4) Uani d . 1 . .
N N3 0.26187(7) 0.29235(18) 0.74487(8) 0.0478(3) Uani d . 1 . .
O O5 0.40316(7) 0.3884(2) 0.69432(8) 0.0733(4) Uani d . 1 . .
N N1 0.31881(7) 0.21928(19) 0.49137(8) 0.0483(3) Uani d . 1 . .
N N2 0.35854(8) 0.37207(19) 0.51936(8) 0.0522(4) Uani d . 1 . .
H H2N 0.3707 0.3869 0.5703 0.063 Uiso calc R 1 . .
N N4 0.32825(7) 0.3208(2) 0.79597(8) 0.0525(4) Uani d . 1 . .
H H4N 0.3270 0.3140 0.8475 0.063 Uiso calc R 1 . .
C C7 0.26100(8) -0.0607(2) 0.52867(9) 0.0460(4) Uani d . 1 . .
C C17 0.13105(9) 0.1853(2) 0.72717(11) 0.0506(4) Uani d . 1 . .
C C18 0.20343(9) 0.2284(2) 0.77764(10) 0.0497(4) Uani d . 1 . .
H H18 0.2067 0.2093 0.8332 0.060 Uiso calc R 1 . .
C C8 0.30274(8) 0.1085(2) 0.54641(10) 0.0479(4) Uani d . 1 . .
H H8 0.3183 0.1366 0.6001 0.057 Uiso calc R 1 . .
C C9 0.37808(9) 0.4974(2) 0.46625(10) 0.0492(4) Uani d . 1 . .
C C16 0.12959(10) 0.1783(3) 0.64363(12) 0.0616(5) Uani d . 1 . .
H H16 0.1746 0.2063 0.6194 0.074 Uiso calc R 1 . .
C C4 0.18349(10) -0.3883(3) 0.50054(12) 0.0635(5) Uani d . 1 . .
H H4 0.1581 -0.4976 0.4910 0.076 Uiso calc R 1 . .
C C3 0.21174(10) -0.3421(2) 0.57816(11) 0.0569(5) Uani d . 1 . .
H H3 0.2052 -0.4199 0.6208 0.068 Uiso calc R 1 . .
C C5 0.19269(10) -0.2740(3) 0.43723(11) 0.0630(5) Uani d . 1 . .
H H5 0.1730 -0.3054 0.3851 0.076 Uiso calc R 1 . .
C C1 0.26395(13) -0.2246(3) 0.73518(11) 0.0735(6) Uani d . 1 . .
H H1A 0.2882 -0.1691 0.7833 0.110 Uiso calc R 1 . .
H H1B 0.2843 -0.3438 0.7304 0.110 Uiso calc R 1 . .
H H1C 0.2086 -0.2306 0.7382 0.110 Uiso calc R 1 . .
C C2 0.25007(8) -0.1791(2) 0.59263(10) 0.0470(4) Uani d . 1 . .
C C20 0.53167(10) 0.3890(3) 0.80043(15) 0.0834(7) Uani d . 1 . .
H H20A 0.5678 0.3901 0.8481 0.125 Uiso calc R 1 . .
H H20B 0.5348 0.5010 0.7722 0.125 Uiso calc R 1 . .
H H20C 0.5444 0.2922 0.7658 0.125 Uiso calc R 1 . .
C C10 0.44366(12) 0.7734(3) 0.45624(14) 0.0771(6) Uani d . 1 . .
H H10A 0.4707 0.8621 0.4901 0.116 Uiso calc R 1 . .
H H10B 0.3997 0.8279 0.4258 0.116 Uiso calc R 1 . .
H H10C 0.4783 0.7247 0.4198 0.116 Uiso calc R 1 . .
C C6 0.23130(10) -0.1116(3) 0.45094(11) 0.0578(5) Uani d . 1 . .
H H6 0.2375 -0.0354 0.4076 0.069 Uiso calc R 1 . .
C C14 -0.00378(13) 0.0922(3) 0.63078(16) 0.0853(7) Uani d . 1 . .
H H14 -0.0489 0.0620 0.5984 0.102 Uiso calc R 1 . .
C C19 0.39555(9) 0.3595(2) 0.76374(10) 0.0477(4) Uani d . 1 . .
C C13 -0.00495(11) 0.0976(3) 0.71332(16) 0.0752(6) Uani d . 1 . .
H H13 -0.0507 0.0708 0.7365 0.090 Uiso calc R 1 . .
C C12 0.06241(9) 0.1433(2) 0.76246(12) 0.0582(5) Uani d . 1 . .
C C15 0.06312(12) 0.1308(3) 0.59552(14) 0.0783(6) Uani d . 1 . .
H H15 0.0636 0.1250 0.5396 0.094 Uiso calc R 1 . .
C C11 -0.00264(13) 0.1165(3) 0.88362(16) 0.0942(8) Uani d . 1 . .
H H11A 0.0085 0.1268 0.9412 0.141 Uiso calc R 1 . .
H H11B -0.0208 -0.0028 0.8703 0.141 Uiso calc R 1 . .
H H11C -0.0422 0.2019 0.8652 0.141 Uiso calc R 1 . .

loop_
_atom_site_aniso_label
_atom_site_aniso_U_11
_atom_site_aniso_U_22
_atom_site_aniso_U_33
_atom_site_aniso_U_12
_atom_site_aniso_U_13
_atom_site_aniso_U_23
O1 0.0726(7) 0.0557(8) 0.0444(7) -0.0051(6) 0.0008(5) 0.0033(5)
O3 0.0752(8) 0.0550(8) 0.0625(8) -0.0139(6) 0.0050(6) -0.0052(6)
O2 0.0852(8) 0.0594(9) 0.0491(8) -0.0064(6) 0.0008(6) 0.0032(6)
O6 0.0470(6) 0.0963(11) 0.0579(8) -0.0085(6) -0.0042(5) 0.0026(7)
O4 0.0582(7) 0.0764(10) 0.0818(10) -0.0074(6) 0.0150(6) 0.0087(7)
N3 0.0471(7) 0.0452(8) 0.0496(8) 0.0012(6) -0.0030(6) 0.0025(6)
O5 0.0682(8) 0.1061(12) 0.0457(8) -0.0207(7) 0.0058(6) 0.0028(7)
N1 0.0514(7) 0.0468(9) 0.0464(8) 0.0006(6) 0.0027(6) -0.0005(7)
N2 0.0624(8) 0.0539(10) 0.0392(7) -0.0041(7) -0.0002(6) -0.0016(6)
N4 0.0462(7) 0.0693(10) 0.0408(7) -0.0045(6) -0.0018(6) 0.0058(7)
C7 0.0417(8) 0.0506(10) 0.0461(9) 0.0046(7) 0.0065(6) -0.0014(8)
C17 0.0474(8) 0.0382(10) 0.0648(11) 0.0069(7) -0.0018(7) -0.0028(8)
C18 0.0489(9) 0.0466(10) 0.0528(10) 0.0038(7) 0.0009(7) 0.0009(8)
C8 0.0482(8) 0.0540(11) 0.0416(9) 0.0036(7) 0.0047(7) -0.0010(8)
C9 0.0526(9) 0.0483(11) 0.0462(10) 0.0050(7) 0.0021(7) -0.0018(8)
C16 0.0562(10) 0.0587(12) 0.0681(12) 0.0111(8) -0.0036(8) -0.0107(9)
C4 0.0579(10) 0.0629(13) 0.0704(13) -0.0092(9) 0.0093(9) -0.0139(10)
C3 0.0579(10) 0.0535(12) 0.0605(11) -0.0032(8) 0.0110(8) 0.0008(9)
C5 0.0601(10) 0.0758(14) 0.0525(11) -0.0061(9) 0.0012(8) -0.0149(10)
C1 0.1031(15) 0.0659(14) 0.0504(11) -0.0079(11) 0.0014(10) 0.0094(10)
C2 0.0439(8) 0.0485(10) 0.0488(10) 0.0050(7) 0.0058(7) -0.0025(8)
C20 0.0483(10) 0.0993(18) 0.1017(17) -0.0118(10) 0.0030(10) -0.0090(14)
C10 0.0798(13) 0.0608(14) 0.0931(16) -0.0161(10) 0.0202(12) -0.0003(11)
C6 0.0569(10) 0.0692(13) 0.0477(10) -0.0006(9) 0.0067(8) -0.0018(9)
C14 0.0684(13) 0.0708(15) 0.1093(19) 0.0035(11) -0.0308(13) -0.0254(13)
C19 0.0511(9) 0.0468(10) 0.0441(10) -0.0031(7) -0.0004(7) -0.0015(7)
C13 0.0499(10) 0.0543(13) 0.119(2) -0.0044(9) -0.0018(11) -0.0084(12)
C12 0.0512(9) 0.0415(11) 0.0810(14) 0.0022(7) 0.0016(9) -0.0019(9)
C15 0.0744(13) 0.0752(16) 0.0804(14) 0.0126(11) -0.0187(11) -0.0219(12)
C11 0.0803(14) 0.0885(18) 0.119(2) -0.0205(12) 0.0373(13) 0.0061(15)

loop_
_atom_type_symbol
_atom_type_description
_atom_type_scat_dispersion_real
_atom_type_scat_dispersion_imag
_atom_type_scat_source
C C 0.0033 0.0016 'International Tables Vol C Tables 4.2.6.8 and 6.1.1.4'
H H 0.0000 0.0000 'International Tables Vol C Tables 4.2.6.8 and 6.1.1.4'
N N 0.0061 0.0033 'International Tables Vol C Tables 4.2.6.8 and 6.1.1.4'
O O 0.0106 0.0060 'International Tables Vol C Tables 4.2.6.8 and 6.1.1.4'

loop_
_geom_angle_atom_site_label_1
_geom_angle_atom_site_label_2
_geom_angle_atom_site_label_3
_geom_angle_site_symmetry_1
_geom_angle_site_symmetry_3
_geom_angle
_geom_angle_publ_flag
C2 O1 C1 . . 118.57(14) ?
C9 O3 C10 . . 116.02(15) ?
C19 O6 C20 . . 117.40(15) ?
C12 O4 C11 . . 117.97(16) ?
C18 N3 N4 . . 115.85(13) ?
C8 N1 N2 . . 114.99(13) ?
C9 N2 N1 . . 119.64(13) ?
C9 N2 H2N . . 120.2 ?
N1 N2 H2N . . 120.2 ?
C19 N4 N3 . . 118.82(13) ?
C19 N4 H4N . . 120.6 ?
N3 N4 H4N . . 120.6 ?
C6 C7 C2 . . 117.76(16) ?
C6 C7 C8 . . 123.29(16) ?
C2 C7 C8 . . 118.96(14) ?
C16 C17 C12 . . 118.26(16) ?
C16 C17 C18 . . 120.86(16) ?
C12 C17 C18 . . 120.84(16) ?
N3 C18 C17 . . 119.80(15) ?
N3 C18 H18 . . 120.1 ?
C17 C18 H18 . . 120.1 ?
N1 C8 C7 . . 122.99(15) ?
N1 C8 H8 . . 118.5 ?
C7 C8 H8 . . 118.5 ?
O2 C9 O3 . . 124.73(16) ?
O2 C9 N2 . . 125.42(16) ?
O3 C9 N2 . . 109.84(14) ?
C15 C16 C17 . . 121.7(2) ?
C15 C16 H16 . . 119.2 ?
C17 C16 H16 . . 119.2 ?
C5 C4 C3 . . 120.38(18) ?
C5 C4 H4 . . 119.8 ?
C3 C4 H4 . . 119.8 ?
C4 C3 C2 . . 119.93(17) ?
C4 C3 H3 . . 120.0 ?
C2 C3 H3 . . 120.0 ?
C4 C5 C6 . . 120.14(17) ?
C4 C5 H5 . . 119.9 ?
C6 C5 H5 . . 119.9 ?
O1 C1 H1A . . 109.5 ?
O1 C1 H1B . . 109.5 ?
H1A C1 H1B . . 109.5 ?
O1 C1 H1C . . 109.5 ?
H1A C1 H1C . . 109.5 ?
H1B C1 H1C . . 109.5 ?
O1 C2 C3 . . 123.94(16) ?
O1 C2 C7 . . 115.33(14) ?
C3 C2 C7 . . 120.73(15) ?
O6 C20 H20A . . 109.5 ?
O6 C20 H20B . . 109.5 ?
H20A C20 H20B . . 109.5 ?
O6 C20 H20C . . 109.5 ?
H20A C20 H20C . . 109.5 ?
H20B C20 H20C . . 109.5 ?
O3 C10 H10A . . 109.5 ?
O3 C10 H10B . . 109.5 ?
H10A C10 H10B . . 109.5 ?
O3 C10 H10C . . 109.5 ?
H10A C10 H10C . . 109.5 ?
H10B C10 H10C . . 109.5 ?
C5 C6 C7 . . 121.06(17) ?
C5 C6 H6 . . 119.5 ?
C7 C6 H6 . . 119.5 ?
C15 C14 C13 . . 120.82(19) ?
C15 C14 H14 . . 119.6 ?
C13 C14 H14 . . 119.6 ?
O5 C19 O6 . . 124.49(15) ?
O5 C19 N4 . . 126.70(14) ?
O6 C19 N4 . . 108.79(14) ?
C14 C13 C12 . . 120.1(2) ?
C14 C13 H13 . . 120.0 ?
C12 C13 H13 . . 120.0 ?
O4 C12 C13 . . 124.25(18) ?
O4 C12 C17 . . 116.00(15) ?
C13 C12 C17 . . 119.75(19) ?
C14 C15 C16 . . 119.4(2) ?
C14 C15 H15 . . 120.3 ?
C16 C15 H15 . . 120.3 ?
O4 C11 H11A . . 109.5 ?
O4 C11 H11B . . 109.5 ?
H11A C11 H11B . . 109.5 ?
O4 C11 H11C . . 109.5 ?
H11A C11 H11C . . 109.5 ?
H11B C11 H11C . . 109.5 ?

loop_
_geom_bond_atom_site_label_1
_geom_bond_atom_site_label_2
_geom_bond_site_symmetry_2
_geom_bond_distance
_geom_bond_publ_flag
O1 C2 . 1.3605(19) ?
O1 C1 . 1.409(2) ?
O3 C9 . 1.339(2) ?
O3 C10 . 1.440(2) ?
O2 C9 . 1.205(2) ?
O6 C19 . 1.3370(19) ?
O6 C20 . 1.443(2) ?
O4 C12 . 1.367(2) ?
O4 C11 . 1.436(2) ?
N3 C18 . 1.280(2) ?
N3 N4 . 1.3742(17) ?
O5 C19 . 1.1922(19) ?
N1 C8 . 1.281(2) ?
N1 N2 . 1.3846(19) ?
N2 C9 . 1.348(2) ?
N2 H2N . 0.86 ?
N4 C19 . 1.353(2) ?
N4 H4N . 0.86 ?
C7 C6 . 1.395(2) ?
C7 C2 . 1.406(2) ?
C7 C8 . 1.466(2) ?
C17 C16 . 1.386(3) ?
C17 C12 . 1.403(2) ?
C17 C18 . 1.471(2) ?
C18 H18 . 0.93 ?
C8 H8 . 0.93 ?
C16 C15 . 1.379(3) ?
C16 H16 . 0.93 ?
C4 C5 . 1.374(3) ?
C4 C3 . 1.378(3) ?
C4 H4 . 0.93 ?
C3 C2 . 1.391(2) ?
C3 H3 . 0.93 ?
C5 C6 . 1.388(3) ?
C5 H5 . 0.93 ?
C1 H1A . 0.96 ?
C1 H1B . 0.96 ?
C1 H1C . 0.96 ?
C20 H20A . 0.96 ?
C20 H20B . 0.96 ?
C20 H20C . 0.96 ?
C10 H10A . 0.96 ?
C10 H10B . 0.96 ?
C10 H10C . 0.96 ?
C6 H6 . 0.93 ?
C14 C15 . 1.371(3) ?
C14 C13 . 1.374(3) ?
C14 H14 . 0.93 ?
C13 C12 . 1.396(3) ?
C13 H13 . 0.93 ?
C15 H15 . 0.93 ?
C11 H11A . 0.96 ?
C11 H11B . 0.96 ?
C11 H11C . 0.96 ?

loop_
_geom_hbond_atom_site_label_D
_geom_hbond_atom_site_label_H
_geom_hbond_atom_site_label_A
_geom_hbond_site_symmetry_A
_geom_hbond_distance_DH
_geom_hbond_distance_HA
_geom_hbond_distance_DA
_geom_hbond_angle_DHA
_geom_hbond_publ_flag
N2 H2N O5 . 0.86 2.08 2.938(2) 173 yes
N4 H4N N1 4_566 0.86 2.42 3.279(2) 177 yes
C1 H1A O2 4_566 0.96 2.52 3.472(2) 170 yes
C11 H11B Cg1 2_555 0.96 2.87 3.826(3) 175 yes
